data_7215549
loop_
_publ_author_name
'Constable, Edwin C.'
'Zhang, Guoqi'
'Housecroft, Catherine E.'
'Neuburger, Markus'
'Schaffner, Silvia'

_publ_section_title
;
 Hierarchical multicomponent assembly utilizing sequential metal--ligand
 and hydrogen-bonding interactions
;
_journal_coden_ASTM CRECF4
_journal_issue 4
_journal_name_full CrystEngComm
_journal_page_first 657
_journal_page_last 662
_journal_paper_doi 10.1039/b817706f
_journal_volume 11
_journal_year 2009
_chemical_absolute_configuration ad
_chemical_formula_moiety 'C24 H28 Cu N2 O4, H2 O'
_chemical_formula_sum 'C24 H30 Cu N2 O5'
_chemical_formula_weight 490.06
_space_group_IT_number 1
_symmetry_cell_setting triclinic
_symmetry_space_group_name_Hall 'P 1'
_symmetry_space_group_name_H-M 'P 1'
_atom_sites_solution_hydrogens geom
_atom_sites_solution_primary direct
_audit_creation_date 08-09-23
_audit_creation_method CRYSTALS_ver_12.84
_cell_angle_alpha 97.313(2)
_cell_angle_beta 109.121(2)
_cell_angle_gamma 107.198(2)
_cell_formula_units_Z 2
_cell_length_a 8.8855(4)
_cell_length_b 10.8153(4)
_cell_length_c 13.0636(5)
_cell_measurement_reflns_used 0
_cell_measurement_temperature 123
_cell_measurement_theta_max 0
_cell_measurement_theta_min 0
_cell_volume 1097.61(8)
_computing_cell_refinement 'DENZO/SCALEPACK (Otwinowski & Minor, 1997)'
_computing_data_collection 'COLLECT (Nonius, 1997-2001).'
_computing_data_reduction 'DENZO/SCALEPACK (Otwinowski & Minor, 1997)'
_computing_molecular_graphics 'CAMERON (Watkin et al., 1996)'
_computing_publication_material 'CRYSTALS (Betteridge et al., 2003)'
_computing_structure_refinement 'CRYSTALS (Betteridge et al., 2003)'
_computing_structure_solution 'SIR92 (Altomare et al., 1994)'
_diffrn_ambient_temperature 123
_diffrn_measured_fraction_theta_full 0.995
_diffrn_measured_fraction_theta_max 0.976
_diffrn_measurement_device_type 'Nonius KappaCCD'
_diffrn_measurement_method '\f & \w scans'
_diffrn_radiation_monochromator graphite
_diffrn_radiation_type 'Mo K\a'
_diffrn_radiation_wavelength 0.71073
_diffrn_reflns_av_R_equivalents 0.033
_diffrn_reflns_limit_h_max 14
_diffrn_reflns_limit_h_min -14
_diffrn_reflns_limit_k_max 17
_diffrn_reflns_limit_k_min -17
_diffrn_reflns_limit_l_max 21
_diffrn_reflns_limit_l_min -21
_diffrn_reflns_number 39940
_diffrn_reflns_theta_full 30.428
_diffrn_reflns_theta_max 34.974
_diffrn_reflns_theta_min 1.703
_diffrn_standards_number 0
_exptl_absorpt_coefficient_mu 1.034
_exptl_absorpt_correction_T_max 0.92
_exptl_absorpt_correction_T_min 0.87
_exptl_absorpt_correction_type multi-scan
_exptl_absorpt_process_details 'DENZO/SCALEPACK (Otwinowski & Minor, 1997)'
_exptl_crystal_colour orange
_exptl_crystal_density_diffrn 1.483
_exptl_crystal_description block
_exptl_crystal_F_000 514
_exptl_crystal_size_max 0.34
_exptl_crystal_size_mid 0.13
_exptl_crystal_size_min 0.08
_refine_diff_density_max 0.47
_refine_diff_density_min -0.42
_refine_ls_abs_structure_details 'Flack (1983), 8869 Friedel-pairs'
_refine_ls_abs_structure_Flack 0.011(10)
_refine_ls_extinction_method None
_refine_ls_goodness_of_fit_ref 1.0829
_refine_ls_hydrogen_treatment noref
_refine_ls_matrix_type full
_refine_ls_number_parameters 578
_refine_ls_number_reflns 11280
_refine_ls_number_restraints 59
_refine_ls_R_factor_all 0.0652
_refine_ls_R_factor_gt 0.0311
_refine_ls_shift/su_max 0.022230
_refine_ls_structure_factor_coef F
_refine_ls_weighting_details
;
Method, part 1, Chebychev polynomial, (Watkin, 1994, Prince, 1982)
[weight] = 1.0/[A~0~*T~0~(x)+A~1~*T~1~(x) ... +A~n-1~]*T~n-1~(x)]
where A~i~ are the Chebychev coefficients listed below and x= Fcalc/Fmax
Method = Robust Weighting (Prince, 1982)
W = [weight] * [1-(deltaF/6*sigmaF)^2^]^2^
A~i~ are:
0.431 0.201 0.244
;
_refine_ls_weighting_scheme calc
_refine_ls_wR_factor_all 0.0561
_refine_ls_wR_factor_gt 0.0317
_refine_ls_wR_factor_ref 0.0317
_reflns_limit_h_max 14
_reflns_limit_h_min -14
_reflns_limit_k_max 17
_reflns_limit_k_min -17
_reflns_limit_l_max 21
_reflns_limit_l_min -21
_reflns_number_gt 11280
_reflns_number_total 18296
_reflns_threshold_expression I>3.0\s(I)
_oxford_diffrn_Wilson_B_factor 0.00
_oxford_diffrn_Wilson_scale 0.00
_oxford_refine_ls_scale 0.3303(2)
_oxford_structure_analysis_title 'gq26_123k_0m in P1'
_cod_duplicate_entry 7200545
_cod_data_source_file b817706f.txt
_cod_data_source_block gq26_123k
_cod_depositor_comments
;
The following automatic conversions were performed:

'_symmetry_cell_setting' value 'Triclinic' changed to 'triclinic'
according to
/usr/data/users/saulius/automatic-downloads/retrospective/RSC/lib/dictionaries/cif_core.dic
dictionary named 'cif_core.dic' version 2.4.2 from 2011-04-26.

Automatic conversion script
Id: cif_fix_values 2281 2013-09-26 08:29:07Z andrius 

 Updated bibliographic information.

 Antanas Vaitkus,
 2019-09-18

 Marked entry as a duplicate of entry 7200545.

 Antanas Vaitkus,
 2019-09-18
;
_cod_original_sg_symbol_H-M 'P 1 '
_cod_original_formula_sum 'C24 H30 Cu1 N2 O5'
_cod_database_code 7215549

loop_
_symmetry_equiv_pos_as_xyz
x,y,z

loop_
_atom_site_label
_atom_site_type_symbol
_atom_site_fract_x
_atom_site_fract_y
_atom_site_fract_z
_atom_site_U_iso_or_equiv
_atom_site_occupancy
_atom_site_adp_type
_atom_site_refinement_flags_adp
Cu1 Cu 0.06558(9) 0.49361(7) 0.30181(7) 0.0129 1.0000 Uani .
N1 N -0.0723(4) 0.4691(3) 0.1460(3) 0.0140 1.0000 Uani .
N2 N 0.0916(4) 0.3271(3) 0.2479(3) 0.0157 1.0000 Uani .
C1 C -0.0526(5) 0.7147(4) 0.2823(4) 0.0135 1.0000 Uani .
C2 C -0.0408(5) 0.8445(5) 0.3307(4) 0.0171 1.0000 Uani .
C3 C -0.1397(6) 0.9096(4) 0.2692(4) 0.0167 1.0000 Uani .
C4 C -0.2605(6) 0.8422(5) 0.1604(4) 0.0211 1.0000 Uani .
C5 C -0.2741(5) 0.7162(4) 0.1130(4) 0.0171 1.0000 Uani .
C6 C -0.1674(6) 0.6525(5) 0.1712(4) 0.0167 1.0000 Uani .
C7 C -0.1680(5) 0.5342(4) 0.1081(4) 0.0147 1.0000 Uani .
C8 C -0.0543(3) 0.3656(2) 0.07030(19) 0.0162 1.0000 Uani .
C9 C -0.1936(7) 0.3061(5) -0.0459(5) 0.0231 1.0000 Uani .
C10 C -0.1526(5) 0.2028(3) -0.1119(2) 0.0299 1.0000 Uani .
C11 C -0.1252(4) 0.0959(3) -0.0503(2) 0.0286 1.0000 Uani .
C12 C 0.0118(6) 0.1548(5) 0.0677(4) 0.0236 1.0000 Uani .
C13 C -0.0319(3) 0.2576(2) 0.13260(19) 0.0166 1.0000 Uani .
C14 C 0.2061(6) 0.2821(4) 0.3038(4) 0.0196 1.0000 Uani .
C15 C 0.3147(6) 0.3358(5) 0.4176(5) 0.0187 1.0000 Uani U
C16 C 0.4320(6) 0.2716(5) 0.4654(5) 0.0245 1.0000 Uani U
C17 C 0.5337(6) 0.3107(5) 0.5744(5) 0.0233 1.0000 Uani U
C18 C 0.5250(6) 0.4172(5) 0.6450(5) 0.0245 1.0000 Uani U
C19 C 0.4163(6) 0.4835(5) 0.6034(5) 0.0182 1.0000 Uani .
C20 C 0.3057(6) 0.4453(5) 0.4859(4) 0.0170 1.0000 Uani .
C21 C 0.0845(6) 1.0271(4) 0.4966(4) 0.0177 1.0000 Uani U
C22 C 0.2000(7) 1.0510(5) 0.6176(5) 0.0269 1.0000 Uani U
C23 C 0.5093(6) 0.6362(5) 0.7800(4) 0.0256 1.0000 Uani .
C24 C 0.4724(7) 0.7534(5) 0.8262(5) 0.0275 1.0000 Uani .
O1 O 0.0474(4) 0.6621(3) 0.3466(3) 0.0145 1.0000 Uani .
O2 O 0.2093(4) 0.5129(3) 0.4532(3) 0.0190 1.0000 Uani .
O3 O 0.0711(4) 0.8975(3) 0.4401(3) 0.0194 1.0000 Uani .
O4 O 0.4002(4) 0.5874(4) 0.6626(3) 0.0195 1.0000 Uani U
O51 O 0.4092(5) 0.3870(4) -0.0668(3) 0.0305 1.0000 Uani .
Cu2 Cu 0.45049(9) 0.58872(7) 0.21889(7) 0.0136 1.0000 Uani .
N3 N 0.6186(4) 0.6295(3) 0.3698(3) 0.0155 1.0000 Uani .
N4 N 0.3938(4) 0.7343(3) 0.2797(3) 0.0162 1.0000 Uani .
C31 C 0.5641(5) 0.3678(4) 0.2342(3) 0.0137 1.0000 Uani .
C32 C 0.5502(5) 0.2339(4) 0.1884(4) 0.0132 1.0000 Uani .
C33 C 0.6432(6) 0.1701(5) 0.2479(4) 0.0205 1.0000 Uani .
C34 C 0.7662(6) 0.2333(5) 0.3565(4) 0.0224 1.0000 Uani .
C35 C 0.7884(6) 0.3610(5) 0.4041(4) 0.0221 1.0000 Uani .
C36 C 0.6866(5) 0.4286(4) 0.3459(4) 0.0134 1.0000 Uani .
C37 C 0.7071(5) 0.5573(4) 0.4067(4) 0.0155 1.0000 Uani .
C38 C 0.6433(3) 0.7594(2) 0.43826(18) 0.0156 1.0000 Uani .
C39 C 0.7260(6) 0.7804(5) 0.5650(4) 0.0212 1.0000 Uani .
C40 C 0.7364(4) 0.9168(3) 0.6244(2) 0.0254 1.0000 Uani .
C41 C 0.5642(4) 0.9340(3) 0.5856(2) 0.0254 1.0000 Uani .
C42 C 0.4848(6) 0.9119(4) 0.4591(4) 0.0208 1.0000 Uani .
C43 C 0.4700(3) 0.7745(2) 0.40301(18) 0.0161 1.0000 Uani .
C44 C 0.2948(6) 0.7868(4) 0.2235(4) 0.0176 1.0000 Uani .
C45 C 0.2025(5) 0.7463(4) 0.1018(4) 0.0158 1.0000 Uani U
C46 C 0.0911(6) 0.8113(5) 0.0562(4) 0.0209 1.0000 Uani U
C47 C -0.0036(6) 0.7753(5) -0.0585(5) 0.0280 1.0000 Uani U
C48 C 0.0082(6) 0.6738(5) -0.1289(5) 0.0242 1.0000 Uani U
C49 C 0.1162(6) 0.6087(5) -0.0835(4) 0.0184 1.0000 Uani .
C50 C 0.2150(5) 0.6419(4) 0.0323(4) 0.0157 1.0000 Uani .
C51 C 0.4232(6) 0.0608(4) 0.0200(4) 0.0200 1.0000 Uani .
C52 C 0.3128(6) 0.0390(5) -0.1001(4) 0.0279 1.0000 Uani .
C53 C 0.0285(6) 0.4573(5) -0.2614(5) 0.0244 1.0000 Uani .
C54 C 0.0671(7) 0.3407(6) -0.3074(5) 0.0272 1.0000 Uani .
O5 O 0.4674(4) 0.4208(3) 0.1738(3) 0.0178 1.0000 Uani .
O6 O 0.3121(4) 0.5726(3) 0.0691(3) 0.0161 1.0000 Uani .
O7 O 0.4360(4) 0.1846(3) 0.0798(3) 0.0213 1.0000 Uani .
O8 O 0.1372(4) 0.5058(4) -0.1458(3) 0.0218 1.0000 Uani .
O52 O 0.1274(5) 0.7068(4) 0.5897(3) 0.0281 1.0000 Uani .
H1 H 0.3594 0.4391 -0.0624 0.0407 1.0000 Uiso .
H2 H 0.4330 0.3614 -0.0092 0.0407 1.0000 Uiso .
H3 H 0.0877 0.7227 0.5288 0.0357 1.0000 Uiso .
H4 H 0.1678 0.6488 0.5826 0.0357 1.0000 Uiso .
H31 H -0.1253 0.9993 0.3013 0.0216 1.0000 Uiso .
H41 H -0.3335 0.8843 0.1193 0.0256 1.0000 Uiso .
H51 H -0.3576 0.6704 0.0389 0.0234 1.0000 Uiso .
H71 H -0.2462 0.5015 0.0313 0.0184 1.0000 Uiso .
H81 H 0.0506 0.4058 0.0608 0.0196 1.0000 Uiso .
H91 H -0.2009 0.3759 -0.0839 0.0270 1.0000 Uiso .
H92 H -0.3010 0.2640 -0.0402 0.0270 1.0000 Uiso .
H101 H -0.2456 0.1610 -0.1832 0.0360 1.0000 Uiso .
H102 H -0.0505 0.2473 -0.1231 0.0360 1.0000 Uiso .
H111 H -0.2308 0.0459 -0.0458 0.0319 1.0000 Uiso .
H112 H -0.0911 0.0373 -0.0919 0.0319 1.0000 Uiso .
H121 H 0.1201 0.1974 0.0635 0.0291 1.0000 Uiso .
H122 H 0.0170 0.0847 0.1052 0.0291 1.0000 Uiso .
H131 H -0.1395 0.2117 0.1366 0.0197 1.0000 Uiso .
H141 H 0.2166 0.2060 0.2643 0.0258 1.0000 Uiso .
H161 H 0.4375 0.1987 0.4187 0.0310 1.0000 Uiso .
H171 H 0.6123 0.2674 0.6047 0.0333 1.0000 Uiso .
H181 H 0.5963 0.4437 0.7230 0.0287 1.0000 Uiso .
H211 H -0.0260 1.0270 0.4910 0.0220 1.0000 Uiso .
H212 H 0.1340 1.0952 0.4643 0.0220 1.0000 Uiso .
H221 H 0.2136 1.1362 0.6590 0.0297 1.0000 Uiso .
H222 H 0.1497 0.9819 0.6486 0.0297 1.0000 Uiso .
H223 H 0.3097 1.0501 0.6219 0.0297 1.0000 Uiso .
H231 H 0.6270 0.6639 0.7888 0.0264 1.0000 Uiso .
H232 H 0.4858 0.5676 0.8185 0.0264 1.0000 Uiso .
H241 H 0.5435 0.7892 0.9043 0.0302 1.0000 Uiso .
H242 H 0.4960 0.8214 0.7867 0.0302 1.0000 Uiso .
H243 H 0.3548 0.7252 0.8165 0.0302 1.0000 Uiso .
H331 H 0.6248 0.0793 0.2156 0.0262 1.0000 Uiso .
H341 H 0.8340 0.1878 0.3970 0.0300 1.0000 Uiso .
H351 H 0.8736 0.4054 0.4778 0.0245 1.0000 Uiso .
H371 H 0.7941 0.5930 0.4807 0.0169 1.0000 Uiso .
H381 H 0.7165 0.8280 0.4179 0.0184 1.0000 Uiso .
H391 H 0.8386 0.7776 0.5848 0.0242 1.0000 Uiso .
H392 H 0.6580 0.7111 0.5876 0.0242 1.0000 Uiso .
H401 H 0.7759 0.9241 0.7035 0.0296 1.0000 Uiso .
H402 H 0.8163 0.9862 0.6091 0.0296 1.0000 Uiso .
H411 H 0.5793 1.0229 0.6203 0.0298 1.0000 Uiso .
H412 H 0.4880 0.8705 0.6080 0.0298 1.0000 Uiso .
H421 H 0.5554 0.9791 0.4361 0.0261 1.0000 Uiso .
H422 H 0.3731 0.9173 0.4377 0.0261 1.0000 Uiso .
H431 H 0.4001 0.7104 0.4287 0.0196 1.0000 Uiso .
H441 H 0.2785 0.8589 0.2641 0.0229 1.0000 Uiso .
H461 H 0.0803 0.8805 0.1043 0.0284 1.0000 Uiso .
H471 H -0.0779 0.8215 -0.0892 0.0311 1.0000 Uiso .
H481 H -0.0575 0.6497 -0.2081 0.0296 1.0000 Uiso .
H511 H 0.5348 0.0634 0.0257 0.0229 1.0000 Uiso .
H512 H 0.3741 -0.0102 0.0497 0.0229 1.0000 Uiso .
H521 H 0.3023 -0.0443 -0.1429 0.0295 1.0000 Uiso .
H522 H 0.3625 0.1106 -0.1292 0.0295 1.0000 Uiso .
H523 H 0.2018 0.0371 -0.1051 0.0295 1.0000 Uiso .
H531 H 0.0516 0.5264 -0.2999 0.0286 1.0000 Uiso .
H532 H -0.0890 0.4292 -0.2704 0.0286 1.0000 Uiso .
H541 H -0.0035 0.3058 -0.3857 0.0311 1.0000 Uiso .
H542 H 0.1854 0.3697 -0.2981 0.0311 1.0000 Uiso .
H543 H 0.0448 0.2724 -0.2685 0.0311 1.0000 Uiso .

loop_
_atom_site_aniso_label
_atom_site_aniso_U_11
_atom_site_aniso_U_22
_atom_site_aniso_U_33
_atom_site_aniso_U_23
_atom_site_aniso_U_13
_atom_site_aniso_U_12
Cu1 0.0152(2) 0.0113(2) 0.0122(3) 0.0016(2) 0.0040(2) 0.0065(2)
N1 0.0172(12) 0.0104(10) 0.0127(11) -0.0001(8) 0.0050(9) 0.0048(9)
N2 0.0202(13) 0.0125(11) 0.0171(11) 0.0029(8) 0.0093(9) 0.0076(9)
C1 0.0113(15) 0.0173(17) 0.020(2) 0.0108(14) 0.0081(14) 0.0108(13)
C2 0.0160(17) 0.0218(19) 0.016(2) 0.0085(15) 0.0058(15) 0.0088(14)
C3 0.0223(15) 0.0192(17) 0.0165(18) 0.0082(14) 0.0074(13) 0.0168(13)
C4 0.0262(18) 0.028(2) 0.0083(15) 0.0048(13) 0.0008(13) 0.0150(15)
C5 0.0188(18) 0.0234(18) 0.015(2) 0.0069(15) 0.0055(15) 0.0153(15)
C6 0.0163(17) 0.0226(19) 0.014(2) 0.0053(15) 0.0070(16) 0.0092(15)
C7 0.0159(14) 0.0180(14) 0.0112(13) 0.0022(10) 0.0066(11) 0.0065(11)
C8 0.0200(10) 0.0125(9) 0.0172(9) 0.0007(7) 0.0105(8) 0.0047(8)
C9 0.0287(19) 0.0203(18) 0.0176(19) 0.0025(14) 0.0052(15) 0.0102(14)
C10 0.0427(17) 0.0248(13) 0.0204(11) -0.0007(10) 0.0120(12) 0.0125(12)
C11 0.0364(14) 0.0173(10) 0.0271(12) -0.0052(9) 0.0117(11) 0.0079(10)
C12 0.0283(17) 0.0190(15) 0.0252(17) 0.0008(12) 0.0122(14) 0.0106(13)
C13 0.0196(10) 0.0119(8) 0.0170(9) -0.0007(7) 0.0086(8) 0.0037(7)
C14 0.0230(15) 0.0162(14) 0.0268(17) 0.0081(12) 0.0139(13) 0.0112(12)
C15 0.0186(19) 0.0152(19) 0.027(3) 0.0097(17) 0.0110(19) 0.0082(16)
C16 0.0208(19) 0.022(2) 0.040(3) 0.0096(19) 0.0150(19) 0.0147(16)
C17 0.0201(16) 0.0240(18) 0.031(2) 0.0118(15) 0.0074(15) 0.0164(14)
C18 0.0217(16) 0.0256(17) 0.0251(19) 0.0085(14) 0.0059(14) 0.0095(13)
C19 0.0145(14) 0.0169(15) 0.0208(19) 0.0080(13) 0.0028(13) 0.0053(11)
C20 0.0176(18) 0.0156(18) 0.016(2) 0.0046(15) 0.0058(16) 0.0039(14)
C21 0.0203(15) 0.0109(14) 0.0160(16) -0.0058(12) 0.0036(13) 0.0049(12)
C22 0.031(2) 0.0207(17) 0.027(2) -0.0019(16) 0.0101(18) 0.0126(16)
C23 0.0258(17) 0.0272(18) 0.0148(17) 0.0035(13) -0.0010(13) 0.0078(13)
C24 0.035(2) 0.0236(16) 0.0159(17) 0.0027(13) 0.0026(14) 0.0086(14)
O1 0.0174(14) 0.0133(13) 0.0144(16) 0.0036(12) 0.0051(12) 0.0088(11)
O2 0.0211(15) 0.0184(15) 0.0162(17) 0.0056(13) 0.0032(13) 0.0092(12)
O3 0.0235(13) 0.0160(13) 0.0151(16) -0.0017(11) 0.0010(12) 0.0114(11)
O4 0.0182(11) 0.0254(12) 0.0148(12) 0.0045(9) 0.0024(9) 0.0123(9)
O51 0.0399(15) 0.0397(17) 0.0211(15) 0.0106(13) 0.0112(12) 0.0261(13)
Cu2 0.0153(2) 0.0130(2) 0.0126(3) 0.0015(2) 0.0044(2) 0.0071(2)
N3 0.0157(12) 0.0151(11) 0.0142(11) 0.0007(8) 0.0052(9) 0.0051(9)
N4 0.0178(12) 0.0157(11) 0.0162(10) 0.0035(8) 0.0081(9) 0.0062(9)
C31 0.0179(17) 0.0122(16) 0.0082(16) -0.0026(12) 0.0048(14) 0.0038(13)
C32 0.0180(17) 0.0093(14) 0.0128(18) -0.0013(12) 0.0065(15) 0.0065(13)
C33 0.0225(17) 0.0176(17) 0.021(2) 0.0009(15) 0.0082(15) 0.0081(13)
C34 0.0259(19) 0.0229(18) 0.029(2) 0.0087(16) 0.0121(17) 0.0209(16)
C35 0.022(2) 0.026(2) 0.015(2) -0.0004(16) 0.0031(17) 0.0103(16)
C36 0.0164(17) 0.0124(16) 0.0106(18) -0.0002(13) 0.0038(15) 0.0069(14)
C37 0.0139(12) 0.0172(13) 0.0144(14) 0.0008(10) 0.0053(10) 0.0057(10)
C38 0.0187(10) 0.0129(8) 0.0149(9) -0.0006(7) 0.0093(8) 0.0038(8)
C39 0.0241(17) 0.0214(18) 0.0153(18) -0.0039(14) 0.0079(15) 0.0075(14)
C40 0.0258(13) 0.0254(13) 0.0203(11) -0.0063(9) 0.0087(10) 0.0081(10)
C41 0.0295(12) 0.0245(11) 0.0209(10) -0.0046(8) 0.0120(9) 0.0097(10)
C42 0.0256(16) 0.0161(13) 0.0227(15) 0.0000(11) 0.0122(13) 0.0092(11)
C43 0.0197(10) 0.0147(9) 0.0144(8) 0.0004(7) 0.0093(7) 0.0050(8)
C44 0.0228(15) 0.0142(13) 0.0202(15) 0.0048(11) 0.0117(12) 0.0087(11)
C45 0.0142(17) 0.0152(18) 0.020(2) 0.0043(16) 0.0074(17) 0.0078(15)
C46 0.0208(18) 0.0184(19) 0.027(2) 0.0119(17) 0.0086(16) 0.0105(15)
C47 0.0186(16) 0.027(2) 0.039(2) 0.0143(17) 0.0062(16) 0.0125(14)
C48 0.0209(16) 0.0258(17) 0.027(2) 0.0137(15) 0.0043(14) 0.0132(13)
C49 0.0176(15) 0.0193(16) 0.0206(19) 0.0071(14) 0.0074(14) 0.0090(12)
C50 0.0119(16) 0.0163(18) 0.024(2) 0.0115(16) 0.0069(16) 0.0097(14)
C51 0.0233(17) 0.0158(16) 0.027(2) 0.0061(14) 0.0124(16) 0.0117(13)
C52 0.030(2) 0.0232(19) 0.0161(19) -0.0077(15) -0.0010(16) 0.0062(16)
C53 0.0230(16) 0.0283(18) 0.0183(18) 0.0081(14) 0.0006(13) 0.0116(13)
C54 0.0303(18) 0.032(2) 0.0162(17) 0.0060(14) 0.0059(14) 0.0101(15)
O5 0.0217(15) 0.0173(15) 0.0118(16) 0.0012(12) 0.0009(13) 0.0109(12)
O6 0.0167(14) 0.0165(14) 0.0172(17) 0.0023(12) 0.0043(13) 0.0120(11)
O7 0.0271(15) 0.0182(14) 0.0156(16) -0.0010(12) 0.0024(13) 0.0127(12)
O8 0.0243(12) 0.0226(12) 0.0168(12) 0.0034(10) 0.0038(10) 0.0114(10)
O52 0.0395(15) 0.0341(15) 0.0172(14) 0.0072(11) 0.0084(11) 0.0247(12)

loop_
_atom_type_symbol
_atom_type_scat_dispersion_real
_atom_type_scat_dispersion_imag
_atom_type_scat_Cromer_Mann_a1
_atom_type_scat_Cromer_Mann_b1
_atom_type_scat_Cromer_Mann_a2
_atom_type_scat_Cromer_Mann_b2
_atom_type_scat_Cromer_Mann_a3
_atom_type_scat_Cromer_Mann_b3
_atom_type_scat_Cromer_Mann_a4
_atom_type_scat_Cromer_Mann_b4
_atom_type_scat_Cromer_Mann_c
_atom_type_scat_source
C 0.0033 0.0016 2.3100 20.8439 1.0200 10.2075 1.5886 0.5687 0.8650 51.6512 0.2156 'International Tables Vol C 4.2.6.8 and 6.1.1.4'
H 0.0000 0.0000 0.4930 10.5109 0.3229 26.1257 0.1402 3.1424 0.0408 57.7998 0.0030 'International Tables Vol C 4.2.6.8 and 6.1.1.4'
N 0.0061 0.0033 12.2126 0.0057 3.1322 9.8933 2.0125 28.9975 1.1663 0.5826 -11.5290 'International Tables Vol C 4.2.6.8 and 6.1.1.4'
O 0.0106 0.0060 3.0485 13.2771 2.2868 5.7011 1.5463 0.3239 0.8670 32.9089 0.2508 'International Tables Vol C 4.2.6.8 and 6.1.1.4'
Cu 0.3201 1.2651 13.3380 3.5828 7.1676 0.2470 5.6158 11.3966 1.6735 64.8126 1.1910 'International Tables Vol C 4.2.6.8 and 6.1.1.4'

loop_
_geom_angle_atom_site_label_1
_geom_angle_atom_site_label_2
_geom_angle_atom_site_label_3
_geom_angle
_geom_angle_publ_flag
N1 Cu1 N2 84.32(15) yes
N1 Cu1 O1 93.25(14) yes
N2 Cu1 O1 175.52(13) yes
N1 Cu1 O2 176.79(15) yes
N2 Cu1 O2 92.91(15) yes
O1 Cu1 O2 89.41(15) yes
Cu1 N1 C7 125.9(3) yes
Cu1 N1 C8 112.8(2) yes
C7 N1 C8 121.3(3) yes
Cu1 N2 C13 111.9(2) yes
Cu1 N2 C14 125.3(3) yes
C13 N2 C14 122.8(3) yes
C2 C1 C6 118.4(4) yes
C2 C1 O1 116.5(4) yes
C6 C1 O1 125.1(4) yes
C1 C2 C3 121.0(4) yes
C1 C2 O3 115.1(4) yes
C3 C2 O3 123.9(4) yes
C2 C3 C4 119.4(4) yes
C2 C3 H31 120.2 no
C4 C3 H31 120.4 no
C3 C4 C5 120.0(4) yes
C3 C4 H41 119.8 no
C5 C4 H41 120.2 no
C4 C5 C6 121.3(4) yes
C4 C5 H51 119.5 no
C6 C5 H51 119.2 no
C5 C6 C1 119.7(4) yes
C5 C6 C7 116.9(4) yes
C1 C6 C7 122.9(4) yes
C6 C7 N1 125.0(4) yes
C6 C7 H71 117.3 no
N1 C7 H71 117.7 no
N1 C8 C9 117.2(3) yes
N1 C8 C13 106.6(2) yes
C9 C8 C13 111.5(2) yes
N1 C8 H81 107.1 no
C9 C8 H81 106.9 no
C13 C8 H81 107.0 no
C8 C9 C10 109.8(4) yes
C8 C9 H91 109.4 no
C10 C9 H91 109.4 no
C8 C9 H92 109.5 no
C10 C9 H92 109.4 no
H91 C9 H92 109.3 no
C9 C10 C11 111.5(3) yes
C9 C10 H101 109.1 no
C11 C10 H101 109.0 no
C9 C10 H102 108.8 no
C11 C10 H102 109.0 no
H101 C10 H102 109.4 no
C10 C11 C12 112.5(3) yes
C10 C11 H111 108.8 no
C12 C11 H111 108.8 no
C10 C11 H112 108.6 no
C12 C11 H112 108.7 no
H111 C11 H112 109.4 no
C11 C12 C13 109.7(3) yes
C11 C12 H121 109.3 no
C13 C12 H121 109.5 no
C11 C12 H122 109.3 no
C13 C12 H122 109.4 no
H121 C12 H122 109.6 no
C8 C13 C12 110.7(2) yes
C8 C13 N2 106.90(19) yes
C12 C13 N2 116.4(3) yes
C8 C13 H131 107.5 no
C12 C13 H131 107.5 no
N2 C13 H131 107.5 no
N2 C14 C15 125.2(4) yes
N2 C14 H141 117.2 no
C15 C14 H141 117.5 no
C14 C15 C16 117.3(5) yes
C14 C15 C20 122.4(5) yes
C16 C15 C20 120.2(5) yes
C15 C16 C17 121.7(5) yes
C15 C16 H161 119.4 no
C17 C16 H161 118.8 no
C16 C17 C18 119.4(5) yes
C16 C17 H171 120.6 no
C18 C17 H171 120.0 no
C17 C18 C19 121.3(5) yes
C17 C18 H181 119.2 no
C19 C18 H181 119.5 no
C18 C19 C20 120.9(5) yes
C18 C19 O4 126.1(5) yes
C20 C19 O4 113.0(4) yes
C19 C20 C15 116.4(5) yes
C19 C20 O2 117.3(4) yes
C15 C20 O2 126.3(5) yes
C22 C21 O3 105.8(4) yes
C22 C21 H211 110.7 no
O3 C21 H211 110.5 no
C22 C21 H212 110.2 no
O3 C21 H212 110.1 no
H211 C21 H212 109.4 no
C21 C22 H221 109.2 no
C21 C22 H222 109.4 no
H221 C22 H222 109.5 no
C21 C22 H223 109.7 no
H221 C22 H223 109.5 no
H222 C22 H223 109.5 no
C24 C23 O4 107.4(4) yes
C24 C23 H231 110.0 no
O4 C23 H231 109.8 no
C24 C23 H232 110.0 no
O4 C23 H232 110.2 no
H231 C23 H232 109.5 no
C23 C24 H241 109.9 no
C23 C24 H242 109.2 no
H241 C24 H242 109.2 no
C23 C24 H243 109.4 no
H241 C24 H243 109.7 no
H242 C24 H243 109.5 no
C1 O1 Cu1 125.6(3) yes
C20 O2 Cu1 126.0(3) yes
C21 O3 C2 118.2(4) yes
C23 O4 C19 117.3(4) yes
H1 O51 H2 109.6 no
N3 Cu2 N4 84.30(16) yes
N3 Cu2 O5 94.27(15) yes
N4 Cu2 O5 165.55(13) yes
N3 Cu2 O6 170.85(13) yes
N4 Cu2 O6 94.00(14) yes
O5 Cu2 O6 89.59(15) yes
Cu2 N3 C37 125.2(3) yes
Cu2 N3 C38 112.0(2) yes
C37 N3 C38 122.6(3) yes
Cu2 N4 C43 112.5(2) yes
Cu2 N4 C44 125.8(3) yes
C43 N4 C44 121.6(3) yes
C32 C31 C36 115.2(4) yes
C32 C31 O5 119.0(4) yes
C36 C31 O5 125.9(4) yes
C31 C32 C33 122.4(4) yes
C31 C32 O7 111.7(4) yes
C33 C32 O7 125.9(4) yes
C32 C33 C34 121.4(4) yes
C32 C33 H331 119.4 no
C34 C33 H331 119.1 no
C33 C34 C35 119.2(5) yes
C33 C34 H341 120.6 no
C35 C34 H341 120.2 no
C34 C35 C36 120.8(5) yes
C34 C35 H351 119.6 no
C36 C35 H351 119.5 no
C31 C36 C35 120.9(4) yes
C31 C36 C37 122.2(4) yes
C35 C36 C37 116.9(4) yes
C36 C37 N3 125.5(4) yes
C36 C37 H371 117.5 no
N3 C37 H371 117.0 no
N3 C38 C39 115.8(3) yes
N3 C38 C43 107.0(2) yes
C39 C38 C43 111.8(2) yes
N3 C38 H381 107.2 no
C39 C38 H381 107.2 no
C43 C38 H381 107.5 no
C38 C39 C40 109.6(4) yes
C38 C39 H391 109.5 no
C40 C39 H391 109.6 no
C38 C39 H392 109.2 no
C40 C39 H392 109.3 no
H391 C39 H392 109.6 no
C39 C40 C41 112.1(3) yes
C39 C40 H401 108.7 no
C41 C40 H401 108.9 no
C39 C40 H402 108.8 no
C41 C40 H402 108.9 no
H401 C40 H402 109.5 no
C40 C41 C42 112.4(3) yes
C40 C41 H411 108.8 no
C42 C41 H411 108.8 no
C40 C41 H412 108.7 no
C42 C41 H412 108.6 no
H411 C41 H412 109.5 no
C41 C42 C43 109.3(3) yes
C41 C42 H421 109.6 no
C43 C42 H421 109.6 no
C41 C42 H422 109.6 no
C43 C42 H422 109.4 no
H421 C42 H422 109.3 no
C38 C43 C42 111.2(2) yes
C38 C43 N4 106.64(19) yes
C42 C43 N4 117.2(3) yes
C38 C43 H431 107.2 no
C42 C43 H431 107.1 no
N4 C43 H431 107.0 no
N4 C44 C45 125.6(4) yes
N4 C44 H441 117.4 no
C45 C44 H441 117.0 no
C44 C45 C46 116.9(4) yes
C44 C45 C50 122.8(4) yes
C46 C45 C50 120.2(5) yes
C45 C46 C47 119.8(5) yes
C45 C46 H461 119.8 no
C47 C46 H461 120.4 no
C46 C47 C48 121.0(5) yes
C46 C47 H471 119.3 no
C48 C47 H471 119.7 no
C47 C48 C49 119.0(5) yes
C47 C48 H481 120.6 no
C49 C48 H481 120.4 no
C48 C49 C50 121.9(5) yes
C48 C49 O8 123.8(5) yes
C50 C49 O8 114.3(4) yes
C49 C50 C45 118.0(4) yes
C49 C50 O6 118.0(4) yes
C45 C50 O6 124.0(5) yes
C52 C51 O7 108.0(4) yes
C52 C51 H511 109.4 no
O7 C51 H511 109.6 no
C52 C51 H512 110.2 no
O7 C51 H512 110.1 no
H511 C51 H512 109.5 no
C51 C52 H521 109.8 no
C51 C52 H522 109.7 no
H521 C52 H522 109.4 no
C51 C52 H523 109.0 no
H521 C52 H523 109.5 no
H522 C52 H523 109.4 no
C54 C53 O8 107.0(4) yes
C54 C53 H531 110.0 no
O8 C53 H531 109.9 no
C54 C53 H532 110.1 no
O8 C53 H532 110.3 no
H531 C53 H532 109.4 no
C53 C54 H541 109.3 no
C53 C54 H542 109.7 no
H541 C54 H542 109.1 no
C53 C54 H543 109.8 no
H541 C54 H543 109.6 no
H542 C54 H543 109.4 no
C31 O5 Cu2 126.7(3) yes
C50 O6 Cu2 127.8(3) yes
C51 O7 C32 118.0(4) yes
C53 O8 C49 117.4(4) yes
H3 O52 H4 109.4 no

loop_
_geom_bond_atom_site_label_1
_geom_bond_atom_site_label_2
_geom_bond_distance
_geom_bond_publ_flag
Cu1 N1 1.937(4) yes
Cu1 N2 1.956(3) yes
Cu1 O1 1.912(3) yes
Cu1 O2 1.915(4) yes
N1 C7 1.277(5) yes
N1 C8 1.478(4) yes
N2 C13 1.476(4) yes
N2 C14 1.305(6) yes
C1 C2 1.423(6) yes
C1 C6 1.405(7) yes
C1 O1 1.323(5) yes
C2 C3 1.401(6) yes
C2 O3 1.372(6) yes
C3 C4 1.407(7) yes
C3 H31 0.960 no
C4 C5 1.376(7) yes
C4 H41 0.962 no
C5 C6 1.414(6) yes
C5 H51 0.960 no
C6 C7 1.430(7) yes
C7 H71 0.961 no
C8 C9 1.517(6) yes
C8 C13 1.530(3) yes
C8 H81 0.960 no
C9 C10 1.525(6) yes
C9 H91 0.961 no
C9 H92 0.960 no
C10 C11 1.523(4) yes
C10 H101 0.960 no
C10 H102 0.961 no
C11 C12 1.525(6) yes
C11 H111 0.960 no
C11 H112 0.961 no
C12 C13 1.528(5) yes
C12 H121 0.959 no
C12 H122 0.959 no
C13 H131 0.960 no
C14 C15 1.409(8) yes
C14 H141 0.960 no
C15 C16 1.439(7) yes
C15 C20 1.429(7) yes
C16 C17 1.342(8) yes
C16 H161 0.957 no
C17 C18 1.418(8) yes
C17 H171 0.961 no
C18 C19 1.381(7) yes
C18 H181 0.958 no
C19 C20 1.450(8) yes
C19 O4 1.352(7) yes
C20 O2 1.288(6) yes
C21 C22 1.515(8) yes
C21 O3 1.452(5) yes
C21 H211 0.960 no
C21 H212 0.961 no
C22 H221 0.960 no
C22 H222 0.959 no
C22 H223 0.960 no
C23 C24 1.503(8) yes
C23 O4 1.445(7) yes
C23 H231 0.961 no
C23 H232 0.958 no
C24 H241 0.960 no
C24 H242 0.963 no
C24 H243 0.957 no
O51 H1 0.820 no
O51 H2 0.819 no
Cu2 N3 1.943(4) yes
Cu2 N4 1.944(3) yes
Cu2 O5 1.901(4) yes
Cu2 O6 1.893(4) yes
N3 C37 1.292(5) yes
N3 C38 1.481(4) yes
N4 C43 1.474(4) yes
N4 C44 1.270(6) yes
C31 C32 1.448(6) yes
C31 C36 1.428(6) yes
C31 O5 1.286(5) yes
C32 C33 1.347(6) yes
C32 O7 1.367(6) yes
C33 C34 1.404(8) yes
C33 H331 0.961 no
C34 C35 1.369(7) yes
C34 H341 0.959 no
C35 C36 1.419(6) yes
C35 H351 0.959 no
C36 C37 1.441(6) yes
C37 H371 0.960 no
C38 C39 1.530(6) yes
C38 C43 1.521(3) yes
C38 H381 0.961 no
C39 C40 1.539(6) yes
C39 H391 0.959 no
C39 H392 0.959 no
C40 C41 1.522(4) yes
C40 H401 0.960 no
C40 H402 0.961 no
C41 C42 1.523(6) yes
C41 H411 0.960 no
C41 H412 0.960 no
C42 C43 1.518(5) yes
C42 H421 0.961 no
C42 H422 0.961 no
C43 H431 0.959 no
C44 C45 1.466(7) yes
C44 H441 0.960 no
C45 C46 1.400(6) yes
C45 C50 1.411(7) yes
C46 C47 1.391(8) yes
C46 H461 0.962 no
C47 C48 1.392(8) yes
C47 H471 0.958 no
C48 C49 1.379(6) yes
C48 H481 0.962 no
C49 C50 1.412(8) yes
C49 O8 1.388(6) yes
C50 O6 1.319(5) yes
C51 C52 1.496(8) yes
C51 O7 1.416(6) yes
C51 H511 0.961 no
C51 H512 0.959 no
C52 H521 0.960 no
C52 H522 0.960 no
C52 H523 0.960 no
C53 C54 1.506(8) yes
C53 O8 1.425(7) yes
C53 H531 0.962 no
C53 H532 0.959 no
C54 H541 0.961 no
C54 H542 0.964 no
C54 H543 0.957 no
O52 H3 0.821 no
O52 H4 0.820 no
